data_4132946
loop_
_publ_author_name
'Rummelt, Stephan M.'
'Zhong, Hongyu'
'Korobkov, Ilia'
'Chirik, Paul J.'

_publ_section_title
;
 Iron-Mediated Coupling of Carbon Dioxide and Ethylene: Macrocyclic
 Metallalactones Enable Access to Various Carboxylates.
;
_journal_issue 37
_journal_name_full 'Journal of the American Chemical Society'
_journal_page_first 11589
_journal_page_last 11593
_journal_paper_doi 10.1021/jacs.8b07558
_journal_volume 140
_journal_year 2018
_chemical_formula_sum 'C36 H48 Fe N3 O2'
_chemical_formula_weight 610.62
_space_group_crystal_system monoclinic
_space_group_IT_number 14
_space_group_name_Hall '-P 2ybc'
_space_group_name_H-M_alt 'P 1 21/c 1'
_atom_sites_solution_hydrogens geom
_audit_creation_method SHELXL-2014
_cell_angle_alpha 90
_cell_angle_beta 104.0380(10)
_cell_angle_gamma 90
_cell_formula_units_Z 4
_cell_length_a 12.2343(5)
_cell_length_b 21.2749(8)
_cell_length_c 13.2088(5)
_cell_measurement_reflns_used 9276
_cell_measurement_temperature 100(2)
_cell_measurement_theta_max 28.71
_cell_measurement_theta_min 2.57
_cell_volume 3335.4(2)
_computing_structure_refinement 'SHELXL-2014 (Sheldrick, 2014)'
_diffrn_ambient_temperature 100(2)
_diffrn_measured_fraction_theta_full 1.000
_diffrn_measured_fraction_theta_max 0.999
_diffrn_measurement_device_type 'Bruker APEX-II CCD'
_diffrn_measurement_method 'phi and omega scans'
_diffrn_radiation_source 'fine-focus sealed tube'
_diffrn_radiation_type MoK\a
_diffrn_radiation_wavelength 0.71073
_diffrn_reflns_av_R_equivalents 0.0600
_diffrn_reflns_av_unetI/netI 0.0197
_diffrn_reflns_Laue_measured_fraction_full 1.000
_diffrn_reflns_Laue_measured_fraction_max 0.999
_diffrn_reflns_limit_h_max 16
_diffrn_reflns_limit_h_min -16
_diffrn_reflns_limit_k_max 28
_diffrn_reflns_limit_k_min -28
_diffrn_reflns_limit_l_max 17
_diffrn_reflns_limit_l_min -17
_diffrn_reflns_number 181504
_diffrn_reflns_point_group_measured_fraction_full 1.000
_diffrn_reflns_point_group_measured_fraction_max 0.999
_diffrn_reflns_theta_full 25.242
_diffrn_reflns_theta_max 28.773
_diffrn_reflns_theta_min 1.914
_exptl_absorpt_coefficient_mu 0.487
_exptl_absorpt_correction_T_max 0.7458
_exptl_absorpt_correction_T_min 0.6933
_exptl_absorpt_correction_type multi-scan
_exptl_absorpt_process_details 'TWINABS BRUKER AXS'
_exptl_crystal_colour black
_exptl_crystal_density_diffrn 1.216
_exptl_crystal_description rod
_exptl_crystal_F_000 1308
_exptl_crystal_size_max 0.394
_exptl_crystal_size_mid 0.383
_exptl_crystal_size_min 0.226
_refine_diff_density_max 1.136
_refine_diff_density_min -0.683
_refine_diff_density_rms 0.078
_refine_ls_extinction_method none
_refine_ls_goodness_of_fit_ref 1.080
_refine_ls_hydrogen_treatment constr
_refine_ls_matrix_type full
_refine_ls_number_parameters 379
_refine_ls_number_reflns 8672
_refine_ls_number_restraints 0
_refine_ls_restrained_S_all 1.080
_refine_ls_R_factor_all 0.0556
_refine_ls_R_factor_gt 0.0439
_refine_ls_shift/su_max 0.001
_refine_ls_shift/su_mean 0.000
_refine_ls_structure_factor_coef Fsqd
_refine_ls_weighting_details 'w=1/[\s^2^(Fo^2^)+(0.0548P)^2^+3.6853P] where P=(Fo^2^+2Fc^2^)/3'
_refine_ls_weighting_scheme calc
_refine_ls_wR_factor_gt 0.1111
_refine_ls_wR_factor_ref 0.1233
_reflns_Friedel_coverage 0.000
_reflns_number_gt 7314
_reflns_number_total 8672
_reflns_threshold_expression 'I > 2\s(I)'
_cod_data_source_file ja8b07558_si_001.cif
_cod_data_source_block shelx
_cod_original_sg_symbol_H-M 'P 21/c'
_cod_database_code 4132946
_shelx_space_group_comment
;
The symmetry employed for this shelxl refinement is uniquely defined
by the following loop, which should always be used as a source of
symmetry information in preference to the above space-group names.
They are only intended as comments.
;
_shelxl_version_number 2014-3

loop_
_space_group_symop_operation_xyz
'x, y, z'
'-x, y+1/2, -z+1/2'
'-x, -y, -z'
'x, -y-1/2, z-1/2'

loop_
_atom_site_label
_atom_site_type_symbol
_atom_site_fract_x
_atom_site_fract_y
_atom_site_fract_z
_atom_site_U_iso_or_equiv
_atom_site_adp_type
_atom_site_occupancy
_atom_site_site_symmetry_order
_atom_site_calc_flag
_atom_site_refinement_flags_posn
_atom_site_refinement_flags_adp
C1 C 0.74893(14) 0.61989(8) 0.82319(13) 0.0127(3) Uani 1 1 d . .
C2 C 0.78706(14) 0.56634(8) 0.88380(13) 0.0145(3) Uani 1 1 d . .
C3 C 0.86058(15) 0.57498(8) 0.98159(13) 0.0172(3) Uani 1 1 d . .
H3 H 0.8880 0.5401 1.0222 0.021 Uiso 1 1 calc R U
C4 C 0.89356(15) 0.63464(9) 1.01950(13) 0.0181(3) Uani 1 1 d . .
H4 H 0.9416 0.6395 1.0854 0.022 Uiso 1 1 calc R U
C5 C 0.85462(15) 0.68684(8) 0.95877(14) 0.0178(3) Uani 1 1 d . .
H5 H 0.8774 0.7267 0.9843 0.021 Uiso 1 1 calc R U
C6 C 0.78176(14) 0.68076(8) 0.85989(13) 0.0152(3) Uani 1 1 d . .
C7 C 0.75074(15) 0.50039(8) 0.84618(14) 0.0174(3) Uani 1 1 d . .
H7 H 0.6972 0.5041 0.7780 0.021 Uiso 1 1 calc R U
C8 C 0.85114(17) 0.46194(9) 0.83119(17) 0.0266(4) Uani 1 1 d . .
H8A H 0.8263 0.4205 0.8074 0.040 Uiso 1 1 calc R U
H8B H 0.8836 0.4821 0.7803 0.040 Uiso 1 1 calc R U
H8C H 0.9066 0.4591 0.8963 0.040 Uiso 1 1 calc R U
C9 C 0.69118(18) 0.46609(10) 0.91915(18) 0.0281(4) Uani 1 1 d . .
H9A H 0.6699 0.4248 0.8923 0.042 Uiso 1 1 calc R U
H9B H 0.7412 0.4628 0.9873 0.042 Uiso 1 1 calc R U
H9C H 0.6251 0.4892 0.9237 0.042 Uiso 1 1 calc R U
C10 C 0.74146(16) 0.73833(8) 0.79332(15) 0.0208(4) Uani 1 1 d . .
H10 H 0.6786 0.7253 0.7360 0.025 Uiso 1 1 calc R U
C11 C 0.8341(2) 0.76400(11) 0.7453(2) 0.0392(6) Uani 1 1 d . .
H11A H 0.8067 0.8003 0.7037 0.059 Uiso 1 1 calc R U
H11B H 0.8983 0.7755 0.7999 0.059 Uiso 1 1 calc R U
H11C H 0.8557 0.7323 0.7022 0.059 Uiso 1 1 calc R U
C12 C 0.6987(2) 0.79020(9) 0.85326(19) 0.0312(5) Uani 1 1 d . .
H12A H 0.6743 0.8254 0.8078 0.047 Uiso 1 1 calc R U
H12B H 0.6365 0.7747 0.8786 0.047 Uiso 1 1 calc R U
H12C H 0.7582 0.8032 0.9111 0.047 Uiso 1 1 calc R U
C13 C 0.80777(15) 0.59569(10) 0.62468(15) 0.0235(4) Uani 1 1 d . .
H13A H 0.8050 0.5867 0.5529 0.035 Uiso 1 1 calc R U
H13B H 0.8469 0.6346 0.6442 0.035 Uiso 1 1 calc R U
H13C H 0.8467 0.5624 0.6679 0.035 Uiso 1 1 calc R U
C14 C 0.69011(14) 0.60097(8) 0.63885(13) 0.0146(3) Uani 1 1 d . .
C15 C 0.59295(14) 0.59209(8) 0.55147(13) 0.0137(3) Uani 1 1 d . .
C16 C 0.59620(15) 0.57706(8) 0.44992(13) 0.0165(3) Uani 1 1 d . .
H16 H 0.6649 0.5728 0.4323 0.020 Uiso 1 1 calc R U
C17 C 0.49554(15) 0.56838(9) 0.37458(13) 0.0183(3) Uani 1 1 d . .
H17 H 0.4965 0.5578 0.3065 0.022 Uiso 1 1 calc R U
C18 C 0.39368(15) 0.57571(8) 0.40258(13) 0.0172(3) Uani 1 1 d . .
H18 H 0.3259 0.5703 0.3531 0.021 Uiso 1 1 calc R U
C19 C 0.39366(14) 0.59109(8) 0.50477(13) 0.0141(3) Uani 1 1 d . .
C20 C 0.29527(14) 0.59909(8) 0.54612(13) 0.0141(3) Uani 1 1 d . .
C21 C 0.17817(15) 0.59232(10) 0.47813(14) 0.0216(4) Uani 1 1 d . .
H21A H 0.1821 0.5833 0.4079 0.032 Uiso 1 1 calc R U
H21B H 0.1402 0.5586 0.5038 0.032 Uiso 1 1 calc R U
H21C H 0.1374 0.6308 0.4792 0.032 Uiso 1 1 calc R U
C22 C 0.23111(14) 0.61779(8) 0.70139(13) 0.0136(3) Uani 1 1 d . .
C23 C 0.18448(14) 0.56381(8) 0.73525(13) 0.0159(3) Uani 1 1 d . .
C24 C 0.10894(15) 0.57173(9) 0.79808(14) 0.0201(4) Uani 1 1 d . .
H24 H 0.0776 0.5365 0.8217 0.024 Uiso 1 1 calc R U
C25 C 0.07951(16) 0.63089(10) 0.82613(15) 0.0231(4) Uani 1 1 d . .
H25 H 0.0292 0.6352 0.8683 0.028 Uiso 1 1 calc R U
C26 C 0.12565(16) 0.68373(9) 0.79091(15) 0.0222(4) Uani 1 1 d . .
H26 H 0.1053 0.7234 0.8095 0.027 Uiso 1 1 calc R U
C27 C 0.20197(14) 0.67844(8) 0.72819(14) 0.0172(3) Uani 1 1 d . .
C28 C 0.21720(16) 0.49812(8) 0.70812(15) 0.0192(3) Uani 1 1 d . .
H28 H 0.2590 0.5026 0.6539 0.023 Uiso 1 1 calc R U
C29 C 0.29578(18) 0.46639(9) 0.80186(16) 0.0256(4) Uani 1 1 d . .
H29A H 0.3149 0.4251 0.7824 0.038 Uiso 1 1 calc R U
H29B H 0.3632 0.4909 0.8242 0.038 Uiso 1 1 calc R U
H29C H 0.2586 0.4632 0.8579 0.038 Uiso 1 1 calc R U
C30 C 0.11451(19) 0.45691(10) 0.66321(19) 0.0326(5) Uani 1 1 d . .
H30A H 0.1391 0.4160 0.6473 0.049 Uiso 1 1 calc R U
H30B H 0.0699 0.4530 0.7135 0.049 Uiso 1 1 calc R U
H30C H 0.0701 0.4758 0.6007 0.049 Uiso 1 1 calc R U
C31 C 0.24851(17) 0.73633(9) 0.68596(16) 0.0229(4) Uani 1 1 d . .
H31 H 0.3170 0.7237 0.6654 0.028 Uiso 1 1 calc R U
C32 C 0.2807(2) 0.78879(10) 0.76633(19) 0.0362(5) Uani 1 1 d . .
H32A H 0.3094 0.8240 0.7353 0.054 Uiso 1 1 calc R U
H32B H 0.2154 0.8015 0.7893 0.054 Uiso 1 1 calc R U
H32C H 0.3374 0.7739 0.8249 0.054 Uiso 1 1 calc R U
C33 C 0.1651(2) 0.76054(12) 0.58849(19) 0.0419(6) Uani 1 1 d . .
H33A H 0.1957 0.7971 0.5628 0.063 Uiso 1 1 calc R U
H33B H 0.1516 0.7284 0.5359 0.063 Uiso 1 1 calc R U
H33C H 0.0955 0.7713 0.6055 0.063 Uiso 1 1 calc R U
C34 C 0.50318(16) 0.64213(10) 0.90799(14) 0.0238(4) Uani 1 1 d . .
C35 C 0.5276(3) 0.65631(14) 1.02387(18) 0.0459(7) Uani 1 1 d . .
H35A H 0.4925 0.6242 1.0574 0.055 Uiso 1 1 calc R U
H35B H 0.6083 0.6538 1.0529 0.055 Uiso 1 1 calc R U
C36 C 0.4874(3) 0.71919(17) 1.0494(2) 0.0597(9) Uani 1 1 d . .
H36A H 0.5057 0.7248 1.1237 0.089 Uiso 1 1 calc R U
H36B H 0.5232 0.7515 1.0182 0.089 Uiso 1 1 calc R U
H36C H 0.4072 0.7218 1.0227 0.089 Uiso 1 1 calc R U
Fe1 Fe 0.48990(2) 0.61733(2) 0.72621(2) 0.01342(8) Uani 1 1 d . .
N1 N 0.66504(12) 0.61297(6) 0.72758(11) 0.0133(3) Uani 1 1 d . .
N2 N 0.49266(12) 0.59872(7) 0.57883(11) 0.0134(3) Uani 1 1 d . .
N3 N 0.31783(12) 0.61158(7) 0.64656(11) 0.0131(3) Uani 1 1 d . .
O1 O 0.49962(12) 0.58551(7) 0.87825(10) 0.0247(3) Uani 1 1 d . .
O2 O 0.49366(11) 0.68601(6) 0.84213(10) 0.0211(3) Uani 1 1 d . .

loop_
_atom_site_aniso_label
_atom_site_aniso_U_11
_atom_site_aniso_U_22
_atom_site_aniso_U_33
_atom_site_aniso_U_23
_atom_site_aniso_U_13
_atom_site_aniso_U_12
C1 0.0100(7) 0.0156(8) 0.0133(7) -0.0012(6) 0.0044(6) 0.0004(6)
C2 0.0118(7) 0.0152(8) 0.0162(8) -0.0003(6) 0.0029(6) -0.0013(6)
C3 0.0148(8) 0.0191(8) 0.0161(8) 0.0026(6) 0.0008(6) -0.0012(6)
C4 0.0150(8) 0.0237(9) 0.0145(7) -0.0033(6) 0.0017(6) -0.0024(7)
C5 0.0155(8) 0.0181(8) 0.0199(8) -0.0062(6) 0.0046(6) -0.0026(6)
C6 0.0125(7) 0.0156(8) 0.0182(8) -0.0018(6) 0.0052(6) 0.0009(6)
C7 0.0153(8) 0.0152(8) 0.0192(8) -0.0006(6) -0.0008(6) -0.0014(6)
C8 0.0205(9) 0.0210(9) 0.0361(11) -0.0088(8) 0.0027(8) -0.0007(7)
C9 0.0304(11) 0.0205(9) 0.0357(11) -0.0027(8) 0.0125(9) -0.0073(8)
C10 0.0216(9) 0.0133(8) 0.0256(9) 0.0002(7) 0.0019(7) 0.0019(7)
C11 0.0518(15) 0.0304(12) 0.0455(14) 0.0164(10) 0.0312(12) 0.0146(10)
C12 0.0354(11) 0.0154(9) 0.0484(13) 0.0022(8) 0.0212(10) 0.0053(8)
C13 0.0146(8) 0.0378(11) 0.0188(8) -0.0036(8) 0.0056(7) 0.0033(7)
C14 0.0143(8) 0.0142(7) 0.0157(8) -0.0002(6) 0.0045(6) 0.0017(6)
C15 0.0146(8) 0.0129(7) 0.0143(7) 0.0006(6) 0.0047(6) 0.0010(6)
C16 0.0179(8) 0.0172(8) 0.0164(8) -0.0004(6) 0.0076(6) 0.0017(6)
C17 0.0234(9) 0.0200(8) 0.0120(7) -0.0021(6) 0.0053(7) 0.0003(7)
C18 0.0193(8) 0.0178(8) 0.0127(7) -0.0012(6) 0.0006(6) -0.0009(6)
C19 0.0152(8) 0.0130(7) 0.0138(7) 0.0008(6) 0.0033(6) 0.0000(6)
C20 0.0134(7) 0.0135(7) 0.0146(7) 0.0000(6) 0.0017(6) 0.0003(6)
C21 0.0153(8) 0.0311(10) 0.0164(8) -0.0040(7) -0.0002(7) -0.0014(7)
C22 0.0098(7) 0.0167(8) 0.0132(7) -0.0016(6) 0.0009(6) 0.0015(6)
C23 0.0139(8) 0.0173(8) 0.0164(8) -0.0017(6) 0.0037(6) 0.0009(6)
C24 0.0168(8) 0.0248(9) 0.0202(8) 0.0010(7) 0.0073(7) -0.0012(7)
C25 0.0169(8) 0.0323(10) 0.0224(9) -0.0050(8) 0.0095(7) 0.0035(7)
C26 0.0183(9) 0.0226(9) 0.0259(9) -0.0057(7) 0.0056(7) 0.0075(7)
C27 0.0142(8) 0.0173(8) 0.0186(8) -0.0023(6) 0.0010(6) 0.0029(6)
C28 0.0221(9) 0.0149(8) 0.0234(9) -0.0020(7) 0.0110(7) -0.0015(7)
C29 0.0279(10) 0.0190(9) 0.0306(10) -0.0011(7) 0.0086(8) 0.0034(7)
C30 0.0300(11) 0.0239(10) 0.0420(12) -0.0099(9) 0.0052(9) -0.0055(8)
C31 0.0230(9) 0.0154(8) 0.0296(10) -0.0003(7) 0.0049(8) 0.0031(7)
C32 0.0468(14) 0.0173(10) 0.0405(13) -0.0034(9) 0.0029(10) -0.0025(9)
C33 0.0545(16) 0.0306(12) 0.0329(12) 0.0090(9) -0.0039(11) -0.0012(11)
C34 0.0220(9) 0.0346(11) 0.0164(8) -0.0052(7) 0.0082(7) -0.0061(8)
C35 0.0661(18) 0.0553(16) 0.0184(10) -0.0085(10) 0.0144(11) -0.0141(14)
C36 0.068(2) 0.083(2) 0.0253(12) -0.0241(14) 0.0060(12) 0.0187(17)
Fe1 0.01161(12) 0.01854(13) 0.01008(12) -0.00119(8) 0.00258(9) 0.00071(9)
N1 0.0126(6) 0.0141(6) 0.0130(6) 0.0005(5) 0.0026(5) 0.0008(5)
N2 0.0124(7) 0.0160(7) 0.0118(6) 0.0008(5) 0.0027(5) 0.0003(5)
N3 0.0124(6) 0.0139(6) 0.0130(6) -0.0003(5) 0.0030(5) 0.0002(5)
O1 0.0311(8) 0.0279(7) 0.0161(6) 0.0007(5) 0.0078(5) -0.0052(6)
O2 0.0224(7) 0.0242(7) 0.0176(6) -0.0040(5) 0.0065(5) 0.0001(5)

loop_
_atom_type_symbol
_atom_type_description
_atom_type_scat_dispersion_real
_atom_type_scat_dispersion_imag
_atom_type_scat_source
C C 0.0033 0.0016 'International Tables Vol C Tables 4.2.6.8 and 6.1.1.4'
H H 0.0000 0.0000 'International Tables Vol C Tables 4.2.6.8 and 6.1.1.4'
Fe Fe 0.3463 0.8444 'International Tables Vol C Tables 4.2.6.8 and 6.1.1.4'
N N 0.0061 0.0033 'International Tables Vol C Tables 4.2.6.8 and 6.1.1.4'
O O 0.0106 0.0060 'International Tables Vol C Tables 4.2.6.8 and 6.1.1.4'

loop_
_geom_angle_atom_site_label_1
_geom_angle_atom_site_label_2
_geom_angle_atom_site_label_3
_geom_angle
C2 C1 C6 121.49(15)
C2 C1 N1 119.22(14)
C6 C1 N1 118.89(15)
C3 C2 C1 118.09(15)
C3 C2 C7 119.75(15)
C1 C2 C7 122.16(15)
C4 C3 C2 121.34(16)
C4 C3 H3 119.3
C2 C3 H3 119.3
C5 C4 C3 119.68(16)
C5 C4 H4 120.2
C3 C4 H4 120.2
C4 C5 C6 121.27(16)
C4 C5 H5 119.4
C6 C5 H5 119.4
C5 C6 C1 118.12(16)
C5 C6 C10 120.70(16)
C1 C6 C10 121.16(15)
C2 C7 C9 112.43(15)
C2 C7 C8 110.88(15)
C9 C7 C8 110.34(16)
C2 C7 H7 107.7
C9 C7 H7 107.7
C8 C7 H7 107.7
C7 C8 H8A 109.5
C7 C8 H8B 109.5
H8A C8 H8B 109.5
C7 C8 H8C 109.5
H8A C8 H8C 109.5
H8B C8 H8C 109.5
C7 C9 H9A 109.5
C7 C9 H9B 109.5
H9A C9 H9B 109.5
C7 C9 H9C 109.5
H9A C9 H9C 109.5
H9B C9 H9C 109.5
C6 C10 C12 112.81(16)
C6 C10 C11 111.05(16)
C12 C10 C11 109.88(17)
C6 C10 H10 107.6
C12 C10 H10 107.6
C11 C10 H10 107.6
C10 C11 H11A 109.5
C10 C11 H11B 109.5
H11A C11 H11B 109.5
C10 C11 H11C 109.5
H11A C11 H11C 109.5
H11B C11 H11C 109.5
C10 C12 H12A 109.5
C10 C12 H12B 109.5
H12A C12 H12B 109.5
C10 C12 H12C 109.5
H12A C12 H12C 109.5
H12B C12 H12C 109.5
C14 C13 H13A 109.5
C14 C13 H13B 109.5
H13A C13 H13B 109.5
C14 C13 H13C 109.5
H13A C13 H13C 109.5
H13B C13 H13C 109.5
N1 C14 C15 114.38(15)
N1 C14 C13 124.58(16)
C15 C14 C13 121.03(15)
N2 C15 C16 121.10(15)
N2 C15 C14 112.94(14)
C16 C15 C14 125.94(16)
C15 C16 C17 119.48(16)
C15 C16 H16 120.3
C17 C16 H16 120.3
C18 C17 C16 119.20(16)
C18 C17 H17 120.4
C16 C17 H17 120.4
C19 C18 C17 119.72(16)
C19 C18 H18 120.1
C17 C18 H18 120.1
N2 C19 C18 120.90(16)
N2 C19 C20 112.88(14)
C18 C19 C20 126.20(16)
N3 C20 C19 114.47(15)
N3 C20 C21 123.99(16)
C19 C20 C21 121.53(15)
C20 C21 H21A 109.5
C20 C21 H21B 109.5
H21A C21 H21B 109.5
C20 C21 H21C 109.5
H21A C21 H21C 109.5
H21B C21 H21C 109.5
C23 C22 C27 121.56(16)
C23 C22 N3 119.69(15)
C27 C22 N3 118.50(15)
C24 C23 C22 118.06(16)
C24 C23 C28 120.13(16)
C22 C23 C28 121.79(15)
C25 C24 C23 121.49(17)
C25 C24 H24 119.3
C23 C24 H24 119.3
C24 C25 C26 119.57(17)
C24 C25 H25 120.2
C26 C25 H25 120.2
C25 C26 C27 121.27(17)
C25 C26 H26 119.4
C27 C26 H26 119.4
C26 C27 C22 118.06(17)
C26 C27 C31 121.15(16)
C22 C27 C31 120.74(16)
C23 C28 C29 111.41(15)
C23 C28 C30 112.34(16)
C29 C28 C30 110.93(17)
C23 C28 H28 107.3
C29 C28 H28 107.3
C30 C28 H28 107.3
C28 C29 H29A 109.5
C28 C29 H29B 109.5
H29A C29 H29B 109.5
C28 C29 H29C 109.5
H29A C29 H29C 109.5
H29B C29 H29C 109.5
C28 C30 H30A 109.5
C28 C30 H30B 109.5
H30A C30 H30B 109.5
C28 C30 H30C 109.5
H30A C30 H30C 109.5
H30B C30 H30C 109.5
C27 C31 C32 113.22(17)
C27 C31 C33 110.49(17)
C32 C31 C33 110.32(18)
C27 C31 H31 107.5
C32 C31 H31 107.5
C33 C31 H31 107.5
C31 C32 H32A 109.5
C31 C32 H32B 109.5
H32A C32 H32B 109.5
C31 C32 H32C 109.5
H32A C32 H32C 109.5
H32B C32 H32C 109.5
C31 C33 H33A 109.5
C31 C33 H33B 109.5
H33A C33 H33B 109.5
C31 C33 H33C 109.5
H33A C33 H33C 109.5
H33B C33 H33C 109.5
O2 C34 O1 120.00(17)
O2 C34 C35 120.7(2)
O1 C34 C35 119.1(2)
O2 C34 Fe1 60.37(9)
O1 C34 Fe1 59.75(9)
C35 C34 Fe1 172.64(17)
C36 C35 C34 114.3(2)
C36 C35 H35A 108.7
C34 C35 H35A 108.7
C36 C35 H35B 108.7
C34 C35 H35B 108.7
H35A C35 H35B 107.6
C35 C36 H36A 109.5
C35 C36 H36B 109.5
H36A C36 H36B 109.5
C35 C36 H36C 109.5
H36A C36 H36C 109.5
H36B C36 H36C 109.5
N2 Fe1 O1 149.40(6)
N2 Fe1 O2 147.51(6)
O1 Fe1 O2 62.73(5)
N2 Fe1 N3 75.74(6)
O1 Fe1 N3 106.03(6)
O2 Fe1 N3 104.18(5)
N2 Fe1 N1 75.27(6)
O1 Fe1 N1 98.85(6)
O2 Fe1 N1 100.27(5)
N3 Fe1 N1 151.01(6)
N2 Fe1 C34 175.19(6)
O1 Fe1 C34 31.42(6)
O2 Fe1 C34 31.35(6)
N3 Fe1 C34 108.93(6)
N1 Fe1 C34 100.05(6)
C14 N1 C1 122.57(14)
C14 N1 Fe1 116.95(11)
C1 N1 Fe1 120.41(11)
C15 N2 C19 119.58(14)
C15 N2 Fe1 120.46(11)
C19 N2 Fe1 119.95(11)
C20 N3 C22 122.02(14)
C20 N3 Fe1 116.96(11)
C22 N3 Fe1 120.94(11)
C34 O1 Fe1 88.83(11)
C34 O2 Fe1 88.28(11)

loop_
_geom_bond_atom_site_label_1
_geom_bond_atom_site_label_2
_geom_bond_distance
C1 C2 1.405(2)
C1 C6 1.407(2)
C1 N1 1.429(2)
C2 C3 1.396(2)
C2 C7 1.519(2)
C3 C4 1.388(3)
C3 H3 0.9300
C4 C5 1.385(3)
C4 H4 0.9300
C5 C6 1.397(2)
C5 H5 0.9300
C6 C10 1.518(2)
C7 C9 1.527(3)
C7 C8 1.528(3)
C7 H7 0.9800
C8 H8A 0.9600
C8 H8B 0.9600
C8 H8C 0.9600
C9 H9A 0.9600
C9 H9B 0.9600
C9 H9C 0.9600
C10 C12 1.523(3)
C10 C11 1.528(3)
C10 H10 0.9800
C11 H11A 0.9600
C11 H11B 0.9600
C11 H11C 0.9600
C12 H12A 0.9600
C12 H12B 0.9600
C12 H12C 0.9600
C13 C14 1.500(2)
C13 H13A 0.9600
C13 H13B 0.9600
C13 H13C 0.9600
C14 N1 1.307(2)
C14 C15 1.454(2)
C15 N2 1.368(2)
C15 C16 1.389(2)
C16 C17 1.395(2)
C16 H16 0.9300
C17 C18 1.392(3)
C17 H17 0.9300
C18 C19 1.389(2)
C18 H18 0.9300
C19 N2 1.369(2)
C19 C20 1.447(2)
C20 N3 1.315(2)
C20 C21 1.502(2)
C21 H21A 0.9600
C21 H21B 0.9600
C21 H21C 0.9600
C22 C23 1.403(2)
C22 C27 1.407(2)
C22 N3 1.429(2)
C23 C24 1.394(2)
C23 C28 1.520(2)
C24 C25 1.384(3)
C24 H24 0.9300
C25 C26 1.388(3)
C25 H25 0.9300
C26 C27 1.395(3)
C26 H26 0.9300
C27 C31 1.519(3)
C28 C29 1.528(3)
C28 C30 1.529(3)
C28 H28 0.9800
C29 H29A 0.9600
C29 H29B 0.9600
C29 H29C 0.9600
C30 H30A 0.9600
C30 H30B 0.9600
C30 H30C 0.9600
C31 C32 1.525(3)
C31 C33 1.526(3)
C31 H31 0.9800
C32 H32A 0.9600
C32 H32B 0.9600
C32 H32C 0.9600
C33 H33A 0.9600
C33 H33B 0.9600
C33 H33C 0.9600
C34 O2 1.262(2)
C34 O1 1.264(3)
C34 C35 1.517(3)
C34 Fe1 2.4250(18)
C35 C36 1.492(4)
C35 H35A 0.9700
C35 H35B 0.9700
C36 H36A 0.9600
C36 H36B 0.9600
C36 H36C 0.9600
Fe1 N2 1.9949(14)
Fe1 O1 2.0951(13)
Fe1 O2 2.1088(13)
Fe1 N3 2.1163(14)
Fe1 N1 2.1404(15)

loop_
_geom_torsion_atom_site_label_1
_geom_torsion_atom_site_label_2
_geom_torsion_atom_site_label_3
_geom_torsion_atom_site_label_4
_geom_torsion
C6 C1 C2 C3 -1.1(2)
N1 C1 C2 C3 -173.76(15)
C6 C1 C2 C7 178.85(16)
N1 C1 C2 C7 6.2(2)
C1 C2 C3 C4 1.4(3)
C7 C2 C3 C4 -178.52(16)
C2 C3 C4 C5 -1.1(3)
C3 C4 C5 C6 0.5(3)
C4 C5 C6 C1 -0.2(3)
C4 C5 C6 C10 -178.85(16)
C2 C1 C6 C5 0.5(2)
N1 C1 C6 C5 173.16(15)
C2 C1 C6 C10 179.16(16)
N1 C1 C6 C10 -8.1(2)
C3 C2 C7 C9 59.2(2)
C1 C2 C7 C9 -120.78(18)
C3 C2 C7 C8 -64.9(2)
C1 C2 C7 C8 115.17(19)
C5 C6 C10 C12 -48.1(2)
C1 C6 C10 C12 133.22(18)
C5 C6 C10 C11 75.7(2)
C1 C6 C10 C11 -102.9(2)
N1 C14 C15 N2 0.7(2)
C13 C14 C15 N2 -179.92(16)
N1 C14 C15 C16 -177.98(16)
C13 C14 C15 C16 1.4(3)
N2 C15 C16 C17 -0.2(3)
C14 C15 C16 C17 178.33(16)
C15 C16 C17 C18 0.7(3)
C16 C17 C18 C19 -0.4(3)
C17 C18 C19 N2 -0.5(3)
C17 C18 C19 C20 -178.76(17)
N2 C19 C20 N3 -0.6(2)
C18 C19 C20 N3 177.80(16)
N2 C19 C20 C21 -179.62(16)
C18 C19 C20 C21 -1.2(3)
C27 C22 C23 C24 -0.9(3)
N3 C22 C23 C24 173.22(15)
C27 C22 C23 C28 -178.91(16)
N3 C22 C23 C28 -4.8(2)
C22 C23 C24 C25 0.5(3)
C28 C23 C24 C25 178.48(17)
C23 C24 C25 C26 0.2(3)
C24 C25 C26 C27 -0.5(3)
C25 C26 C27 C22 0.0(3)
C25 C26 C27 C31 177.37(18)
C23 C22 C27 C26 0.7(3)
N3 C22 C27 C26 -173.51(15)
C23 C22 C27 C31 -176.67(16)
N3 C22 C27 C31 9.1(2)
C24 C23 C28 C29 -73.1(2)
C22 C23 C28 C29 104.87(19)
C24 C23 C28 C30 52.1(2)
C22 C23 C28 C30 -129.96(19)
C26 C27 C31 C32 42.5(3)
C22 C27 C31 C32 -140.20(18)
C26 C27 C31 C33 -81.8(2)
C22 C27 C31 C33 95.5(2)
O2 C34 C35 C36 27.1(3)
O1 C34 C35 C36 -157.5(2)
C15 C14 N1 C1 176.68(14)
C13 C14 N1 C1 -2.7(3)
C15 C14 N1 Fe1 -0.18(19)
C13 C14 N1 Fe1 -179.59(14)
C2 C1 N1 C14 -87.8(2)
C6 C1 N1 C14 99.32(19)
C2 C1 N1 Fe1 88.94(16)
C6 C1 N1 Fe1 -83.92(17)
C16 C15 N2 C19 -0.7(2)
C14 C15 N2 C19 -179.40(14)
C16 C15 N2 Fe1 177.83(13)
C14 C15 N2 Fe1 -0.88(19)
C18 C19 N2 C15 1.0(2)
C20 C19 N2 C15 179.52(14)
C18 C19 N2 Fe1 -177.48(13)
C20 C19 N2 Fe1 1.00(19)
C19 C20 N3 C22 -176.81(14)
C21 C20 N3 C22 2.2(3)
C19 C20 N3 Fe1 -0.03(19)
C21 C20 N3 Fe1 178.98(13)
C23 C22 N3 C20 81.5(2)
C27 C22 N3 C20 -104.15(19)
C23 C22 N3 Fe1 -95.12(16)
C27 C22 N3 Fe1 79.20(17)
O2 C34 O1 Fe1 3.85(18)
C35 C34 O1 Fe1 -171.63(19)
O1 C34 O2 Fe1 -3.82(18)
C35 C34 O2 Fe1 171.6(2)
